data_7240626
loop_
_publ_author_name
'Autillo, Matthieu'
'Islam, Md Ashraful'
'Jung, Julie'
'Pilm\'e, Julien'
'Galland, Nicolas'
'Guerin, Laetitia'
'Moisy, Philippe'
'Berthon, Claude'
'Tamain, Christelle'
'Bolvin, H\'el\`ene'

_publ_section_title
;
 Crystallographic structure and crystal field parameters in the
 [An<sup>IV</sup>(DPA)<sub>3</sub>]<sup>2-</sup> series, An = Th, U, Np,
 Pu.
;
_journal_issue 25
_journal_name_full 'Physical chemistry chemical physics : PCCP'
_journal_page_first 14293
_journal_page_last 14308
_journal_paper_doi 10.1039/d0cp02137g
_journal_volume 22
_journal_year 2020
_chemical_formula_sum 'C27 H25 N7 O15 Pu'
_chemical_formula_weight 929.54
_space_group_crystal_system monoclinic
_space_group_IT_number 14
_space_group_name_Hall '-P 2ybc'
_space_group_name_H-M_alt 'P 1 21/c 1'
_atom_sites_solution_hydrogens mixed
_atom_sites_solution_primary direct
_atom_sites_solution_secondary difmap
_audit_creation_method SHELXL-2017/1
_audit_update_record
;
2019-11-28 deposited with the CCDC.	2020-06-03 downloaded from the CCDC.
;
_cell_angle_alpha 90
_cell_angle_beta 103.9650(10)
_cell_angle_gamma 90
_cell_formula_units_Z 4
_cell_length_a 9.8486(4)
_cell_length_b 20.3166(8)
_cell_length_c 15.8306(6)
_cell_measurement_reflns_used 11344
_cell_measurement_temperature 100(2)
_cell_measurement_theta_max 33.175
_cell_measurement_theta_min 2.355
_cell_volume 3073.9(2)
_computing_data_collection 'BRUKER APEX III'
_computing_structure_refinement 'SHELXL-2017/1 (Sheldrick, 2017)'
_computing_structure_solution 'SHELXL-2017/1 (Sheldrick, 2017)'
_diffrn_ambient_temperature 100(2)
_diffrn_measured_fraction_theta_full 0.997
_diffrn_measured_fraction_theta_max 0.998
_diffrn_measurement_device_type 'BRUKER D8 QUEST'
_diffrn_measurement_method '1.1 w/ scans'
_diffrn_radiation_type MoK\a
_diffrn_radiation_wavelength 0.71073
_diffrn_reflns_av_R_equivalents 0.0359
_diffrn_reflns_av_unetI/netI 0.0102
_diffrn_reflns_Laue_measured_fraction_full 0.997
_diffrn_reflns_Laue_measured_fraction_max 0.998
_diffrn_reflns_limit_h_max 15
_diffrn_reflns_limit_h_min -15
_diffrn_reflns_limit_k_max 31
_diffrn_reflns_limit_k_min -31
_diffrn_reflns_limit_l_max 24
_diffrn_reflns_limit_l_min -24
_diffrn_reflns_number 309057
_diffrn_reflns_point_group_measured_fraction_full 0.997
_diffrn_reflns_point_group_measured_fraction_max 0.998
_diffrn_reflns_theta_full 25.242
_diffrn_reflns_theta_max 33.175
_diffrn_reflns_theta_min 2.355
_diffrn_source 'Mo-target I?S Mircofocus source'
_exptl_absorpt_coefficient_mu 2.232
_exptl_absorpt_correction_T_max 0.4353
_exptl_absorpt_correction_T_min 0.2384
_exptl_absorpt_correction_type multi-scan
_exptl_absorpt_process_details SADABS
_exptl_crystal_colour red
_exptl_crystal_density_diffrn 2.009
_exptl_crystal_density_meas ?
_exptl_crystal_density_method 'not measured'
_exptl_crystal_description needle
_exptl_crystal_F_000 1800
_exptl_crystal_size_max 0.69
_exptl_crystal_size_mid 0.18
_exptl_crystal_size_min 0.13
_refine_diff_density_max 4.912
_refine_diff_density_min -1.660
_refine_diff_density_rms 0.105
_refine_ls_extinction_method none
_refine_ls_goodness_of_fit_ref 0.958
_refine_ls_hydrogen_treatment mixed
_refine_ls_matrix_type full
_refine_ls_number_parameters 475
_refine_ls_number_reflns 11744
_refine_ls_number_restraints 6
_refine_ls_restrained_S_all 0.958
_refine_ls_R_factor_all 0.0194
_refine_ls_R_factor_gt 0.0184
_refine_ls_shift/su_max 0.003
_refine_ls_shift/su_mean 0.000
_refine_ls_structure_factor_coef Fsqd
_refine_ls_weighting_details 'w=1/[\s^2^(Fo^2^)+(0.0322P)^2^+6.4340P] where P=(Fo^2^+2Fc^2^)/3'
_refine_ls_weighting_scheme calc
_refine_ls_wR_factor_gt 0.0531
_refine_ls_wR_factor_ref 0.0544
_reflns_Friedel_coverage 0.000
_reflns_number_gt 11344
_reflns_number_total 11744
_reflns_threshold_expression 'I > 2\s(I)'
_cod_data_source_file d0cp02137g2.cif
_cod_data_source_block p21c_CCDC3
_cod_depositor_comments
;
The following automatic conversions were performed:

data item '_exptl_crystal_density_meas' value 'not measured' was
changed to '?' -- the value is perceived as not measured.

Automatic conversion script
Id: cif_fix_values 7556 2019-12-06 15:28:31Z antanas 

 Adding full bibliography for 7240623--7240626.cif.
;
_cod_original_sg_symbol_H-M 'P 21/c'
_cod_database_code 7240626
_shelx_shelxl_version_number 2017/1
_shelx_space_group_comment
;
The symmetry employed for this shelxl refinement is uniquely defined
by the following loop, which should always be used as a source of
symmetry information in preference to the above space-group names.
They are only intended as comments.
;

loop_
_space_group_symop_operation_xyz
'x, y, z'
'-x, y+1/2, -z+1/2'
'-x, -y, -z'
'x, -y-1/2, z-1/2'

loop_
_atom_site_label
_atom_site_type_symbol
_atom_site_fract_x
_atom_site_fract_y
_atom_site_fract_z
_atom_site_U_iso_or_equiv
_atom_site_adp_type
_atom_site_occupancy
_atom_site_site_symmetry_order
_atom_site_calc_flag
_atom_site_refinement_flags_posn
_atom_site_refinement_flags_adp
_atom_site_refinement_flags_occupancy
_atom_site_disorder_assembly
_atom_site_disorder_group
Pu1 Pu 0.46973(2) 0.32142(2) 0.68359(2) 0.00916(2) Uani 1 1 d . . . . .
O1 O 0.68449(13) 0.28196(6) 0.66428(8) 0.0148(2) Uani 1 1 d . . . . .
O9 O 0.61346(16) 0.28759(8) 0.97142(9) 0.0214(3) Uani 1 1 d . . . . .
O3 O 0.57812(14) 0.28453(7) 0.82571(8) 0.0152(2) Uani 1 1 d . . . . .
O2 O 0.27259(13) 0.26169(6) 0.69287(9) 0.0157(2) Uani 1 1 d . . . . .
O4 O 0.29742(14) 0.40131(6) 0.64159(8) 0.0155(2) Uani 1 1 d . . . . .
O6 O 0.62814(14) 0.40794(6) 0.74398(8) 0.0156(2) Uani 1 1 d . . . . .
O5 O 0.37253(14) 0.29691(7) 0.53513(8) 0.0151(2) Uani 1 1 d . . . . .
O11 O 0.34302(17) 0.31689(8) 0.39217(9) 0.0228(3) Uani 1 1 d . . . . .
O12 O 0.79662(15) 0.47968(7) 0.73559(9) 0.0203(3) Uani 1 1 d . . . . .
N2 N 0.37826(15) 0.37073(7) 0.80332(9) 0.0125(2) Uani 1 1 d . . . . .
O7 O 0.83340(13) 0.20328(7) 0.64475(9) 0.0189(2) Uani 1 1 d . . . . .
O14 O 0.00079(17) 0.08126(7) 0.76960(11) 0.0219(3) Uani 1 1 d D . . . .
O8 O 0.15055(15) 0.16942(7) 0.69648(11) 0.0203(3) Uani 1 1 d . . . . .
N1 N 0.49279(15) 0.19910(7) 0.67707(9) 0.0118(2) Uani 1 1 d . . . . .
C3 C 0.55188(18) 0.30464(9) 0.89688(11) 0.0148(3) Uani 1 1 d . . . . .
N3 N 0.55364(15) 0.39194(7) 0.57687(9) 0.0124(2) Uani 1 1 d . . . . .
O10 O 0.12336(16) 0.46593(8) 0.66225(10) 0.0233(3) Uani 1 1 d . . . . .
C9 C 0.43391(17) 0.35345(8) 0.88585(11) 0.0141(3) Uani 1 1 d . . . . .
O15 O -0.10253(18) 0.10039(10) 0.54817(10) 0.0275(3) Uani 1 1 d D . . . .
C12 C 0.65345(17) 0.43688(8) 0.60481(11) 0.0139(3) Uani 1 1 d . . . . .
C5 C 0.39831(19) 0.32748(9) 0.46997(12) 0.0154(3) Uani 1 1 d . . . . .
C10 C 0.27087(17) 0.41280(8) 0.78469(11) 0.0135(3) Uani 1 1 d . . . . .
C1 C 0.72158(17) 0.22178(8) 0.65842(10) 0.0136(3) Uani 1 1 d . . . . .
C7 C 0.61346(18) 0.17187(8) 0.67030(11) 0.0127(3) Uani 1 1 d . . . . .
C6 C 0.69827(18) 0.44289(8) 0.70235(11) 0.0139(3) Uani 1 1 d . . . . .
C8 C 0.38679(17) 0.16080(8) 0.68648(10) 0.0120(2) Uani 1 1 d . . . . .
C15 C 0.3846(2) 0.37904(10) 0.95414(11) 0.0196(3) Uani 1 1 d . . . . .
H15A H 0.426524 0.366950 1.012586 0.023 Uiso 1 1 calc R U . . .
C11 C 0.50667(18) 0.38095(8) 0.49193(11) 0.0140(3) Uani 1 1 d . . . . .
C2 C 0.25792(17) 0.19883(8) 0.69333(11) 0.0134(3) Uani 1 1 d . . . . .
C4 C 0.22251(18) 0.42874(8) 0.68858(11) 0.0153(3) Uani 1 1 d . . . . .
O13 O 0.9019(3) 0.50212(10) 0.90894(13) 0.0521(7) Uani 1 1 d D . . . .
C16 C 0.21343(19) 0.43979(9) 0.84887(12) 0.0179(3) Uani 1 1 d . . . . .
H16A H 0.136068 0.469059 0.834238 0.021 Uiso 1 1 calc R U . . .
C17 C 0.5566(2) 0.41567(10) 0.43017(12) 0.0193(3) Uani 1 1 d . . . . .
H17A H 0.520686 0.407537 0.369800 0.023 Uiso 1 1 calc R U . . .
C19 C 0.5234(2) 0.06406(9) 0.68376(13) 0.0182(3) Uani 1 1 d . . . . .
H19A H 0.534012 0.017575 0.686424 0.022 Uiso 1 1 calc R U . . .
C20 C 0.2722(2) 0.42284(10) 0.93523(12) 0.0212(3) Uani 1 1 d . . . . .
H20A H 0.236197 0.440894 0.980727 0.025 Uiso 1 1 calc R U . . .
C14 C 0.39711(18) 0.09271(8) 0.68938(11) 0.0155(3) Uani 1 1 d . . . . .
H14A H 0.320221 0.066279 0.695031 0.019 Uiso 1 1 calc R U . . .
C18 C 0.7109(2) 0.47319(9) 0.54781(13) 0.0203(3) Uani 1 1 d . . . . .
H18A H 0.782813 0.504434 0.568979 0.024 Uiso 1 1 calc R U . . .
C13 C 0.63392(18) 0.10393(9) 0.67424(12) 0.0164(3) Uani 1 1 d . . . . .
H13A H 0.720789 0.085322 0.670531 0.020 Uiso 1 1 calc R U . . .
C21 C 0.6605(2) 0.46269(10) 0.45869(13) 0.0229(3) Uani 1 1 d . . . . .
H21A H 0.696495 0.487300 0.417938 0.027 Uiso 1 1 calc R U . . .
N4 N -0.01514(19) 0.17519(8) 0.42947(12) 0.0198(3) Uani 1 1 d . . . . .
H4A H -0.050807 0.152970 0.466694 0.024 Uiso 1 1 calc R U . . .
N5 N 0.12036(17) 0.23830(8) 0.37719(11) 0.0201(3) Uani 1 1 d . . . . .
H5A H 0.189501 0.264888 0.374044 0.024 Uiso 1 1 calc R U . . .
N6 N -0.07709(18) 0.13191(9) 0.90780(11) 0.0217(3) Uani 1 1 d . . . . .
H6A H -0.053864 0.111224 0.864503 0.026 Uiso 1 1 calc R U . . .
N7 N -0.18217(19) 0.19710(9) 0.97891(12) 0.0222(3) Uani 1 1 d . . . . .
H7A H -0.239893 0.226944 0.990456 0.027 Uiso 1 1 calc R U . . .
C25 C -0.1771(2) 0.17695(9) 0.90016(14) 0.0204(3) Uani 1 1 d . . . . .
H25A H -0.235359 0.192217 0.846927 0.024 Uiso 1 1 calc R U . . .
C23 C -0.0670(2) 0.17597(9) 0.34035(14) 0.0200(3) Uani 1 1 d . . . . .
H23A H -0.147002 0.153085 0.308229 0.024 Uiso 1 1 calc R U . . .
C22 C 0.0973(2) 0.21342(10) 0.44988(13) 0.0209(3) Uani 1 1 d . . . . .
H22A H 0.152180 0.221597 0.507056 0.025 Uiso 1 1 calc R U . . .
C24 C 0.0186(2) 0.21585(10) 0.30730(12) 0.0206(3) Uani 1 1 d . . . . .
H24A H 0.009958 0.226188 0.247706 0.025 Uiso 1 1 calc R U . . .
C27 C -0.0827(3) 0.16384(13) 1.03957(14) 0.0286(4) Uani 1 1 d . . . . .
H27A H -0.064158 0.168457 1.101011 0.034 Uiso 1 1 calc R U . . .
C26 C -0.0160(2) 0.12304(12) 0.99483(14) 0.0287(4) Uani 1 1 d . . . . .
H26A H 0.058731 0.093916 1.019049 0.034 Uiso 1 1 calc R U . . .
H3 H 0.033(4) 0.0449(11) 0.777(3) 0.044(10) Uiso 1 1 d D . . . .
H4 H 0.046(3) 0.1076(15) 0.751(2) 0.043(10) Uiso 1 1 d D . . . .
H5 H -0.117(4) 0.1293(16) 0.579(2) 0.054(12) Uiso 1 1 d D . . . .
H6 H -0.036(3) 0.0784(19) 0.575(2) 0.056(12) Uiso 1 1 d D . . . .
H2 H 0.890(5) 0.4746(19) 0.945(2) 0.069(14) Uiso 1 1 d D . . . .
H1 H 0.884(5) 0.489(2) 0.8591(16) 0.071(14) Uiso 1 1 d D . . . .

loop_
_atom_site_aniso_label
_atom_site_aniso_U_11
_atom_site_aniso_U_22
_atom_site_aniso_U_33
_atom_site_aniso_U_23
_atom_site_aniso_U_13
_atom_site_aniso_U_12
Pu1 0.01002(3) 0.00871(3) 0.00865(3) 0.00081(1) 0.00206(2) -0.00118(1)
O1 0.0132(5) 0.0140(5) 0.0174(5) 0.0019(4) 0.0041(4) -0.0003(4)
O9 0.0235(6) 0.0273(7) 0.0114(5) 0.0024(5) 0.0003(5) 0.0055(5)
O3 0.0165(5) 0.0172(5) 0.0118(5) 0.0024(4) 0.0033(4) 0.0015(4)
O2 0.0139(5) 0.0129(5) 0.0207(6) 0.0008(4) 0.0054(4) -0.0011(4)
O4 0.0185(5) 0.0138(5) 0.0144(5) 0.0021(4) 0.0041(4) 0.0029(4)
O6 0.0180(5) 0.0152(5) 0.0136(5) -0.0010(4) 0.0041(4) -0.0049(4)
O5 0.0165(5) 0.0169(5) 0.0112(5) -0.0001(4) 0.0019(4) -0.0026(4)
O11 0.0253(7) 0.0302(8) 0.0108(6) -0.0006(5) 0.0001(5) -0.0065(5)
O12 0.0208(6) 0.0192(6) 0.0212(6) -0.0055(5) 0.0056(5) -0.0091(5)
N2 0.0131(5) 0.0120(5) 0.0117(5) -0.0002(4) 0.0018(4) -0.0015(4)
O7 0.0116(5) 0.0217(6) 0.0233(6) 0.0004(5) 0.0041(4) 0.0008(4)
O14 0.0266(7) 0.0154(6) 0.0272(7) 0.0041(5) 0.0129(6) 0.0014(5)
O8 0.0132(5) 0.0187(6) 0.0296(7) 0.0025(5) 0.0065(5) -0.0038(4)
N1 0.0119(5) 0.0123(6) 0.0109(5) 0.0006(4) 0.0021(4) -0.0009(4)
C3 0.0151(6) 0.0158(7) 0.0126(6) 0.0006(5) 0.0017(5) -0.0015(5)
N3 0.0142(5) 0.0108(5) 0.0122(5) 0.0011(4) 0.0034(4) -0.0003(4)
O10 0.0251(7) 0.0219(6) 0.0217(6) 0.0020(5) 0.0030(5) 0.0116(5)
C9 0.0149(6) 0.0149(6) 0.0119(6) 0.0000(5) 0.0020(5) -0.0008(5)
O15 0.0280(7) 0.0367(9) 0.0182(6) 0.0004(6) 0.0065(6) -0.0031(6)
C12 0.0157(6) 0.0117(6) 0.0149(6) 0.0004(5) 0.0050(5) -0.0018(5)
C5 0.0161(7) 0.0171(7) 0.0124(7) 0.0001(5) 0.0025(5) 0.0002(5)
C10 0.0148(6) 0.0106(6) 0.0154(6) -0.0005(5) 0.0040(5) -0.0008(5)
C1 0.0115(6) 0.0165(7) 0.0120(6) 0.0016(5) 0.0012(5) -0.0016(5)
C7 0.0127(6) 0.0138(6) 0.0116(6) 0.0001(5) 0.0027(5) -0.0003(5)
C6 0.0159(6) 0.0108(6) 0.0154(6) -0.0023(5) 0.0047(5) -0.0017(5)
C8 0.0131(6) 0.0118(6) 0.0110(6) 0.0001(5) 0.0025(5) -0.0018(5)
C15 0.0237(8) 0.0227(8) 0.0123(6) -0.0015(6) 0.0043(6) 0.0030(6)
C11 0.0153(6) 0.0139(6) 0.0123(6) 0.0022(5) 0.0026(5) 0.0009(5)
C2 0.0123(6) 0.0143(7) 0.0136(6) 0.0008(5) 0.0027(5) -0.0012(5)
C4 0.0176(7) 0.0122(6) 0.0152(7) 0.0006(5) 0.0026(5) 0.0015(5)
O13 0.098(2) 0.0218(8) 0.0223(8) 0.0006(6) -0.0141(10) -0.0017(10)
C16 0.0199(7) 0.0154(7) 0.0189(7) -0.0016(6) 0.0059(6) 0.0018(6)
C17 0.0245(8) 0.0203(8) 0.0142(7) 0.0036(6) 0.0066(6) -0.0019(6)
C19 0.0208(8) 0.0109(6) 0.0232(8) 0.0013(6) 0.0063(6) 0.0007(5)
C20 0.0259(8) 0.0219(8) 0.0174(7) -0.0036(6) 0.0082(6) 0.0030(7)
C14 0.0173(7) 0.0115(6) 0.0179(7) 0.0010(5) 0.0047(5) -0.0019(5)
C18 0.0249(8) 0.0161(7) 0.0222(8) 0.0017(6) 0.0103(7) -0.0060(6)
C13 0.0164(7) 0.0139(7) 0.0191(7) 0.0002(5) 0.0047(6) 0.0023(5)
C21 0.0298(9) 0.0212(8) 0.0195(8) 0.0054(6) 0.0098(7) -0.0045(7)
N4 0.0200(7) 0.0194(7) 0.0200(7) 0.0021(5) 0.0050(6) 0.0010(5)
N5 0.0182(7) 0.0198(7) 0.0206(7) 0.0020(5) 0.0013(5) -0.0019(5)
N6 0.0210(7) 0.0269(8) 0.0186(7) 0.0019(6) 0.0073(6) 0.0040(6)
N7 0.0223(7) 0.0210(7) 0.0246(8) -0.0003(6) 0.0082(6) 0.0012(6)
C25 0.0182(8) 0.0222(9) 0.0199(8) 0.0028(6) 0.0032(6) -0.0006(6)
C23 0.0186(8) 0.0196(8) 0.0203(8) -0.0011(6) 0.0020(6) -0.0016(6)
C22 0.0198(8) 0.0219(8) 0.0186(7) 0.0016(6) 0.0000(6) 0.0011(6)
C24 0.0211(8) 0.0214(8) 0.0176(7) 0.0004(6) 0.0016(6) -0.0009(6)
C27 0.0333(11) 0.0340(11) 0.0177(8) 0.0010(8) 0.0045(8) 0.0042(9)
C26 0.0291(10) 0.0344(11) 0.0210(9) 0.0049(8) 0.0033(7) 0.0111(8)

loop_
_atom_type_symbol
_atom_type_description
_atom_type_scat_dispersion_real
_atom_type_scat_dispersion_imag
_atom_type_scat_source
C C 0.0033 0.0016 'International Tables Vol C Tables 4.2.6.8 and 6.1.1.4'
H H 0.0000 0.0000 'International Tables Vol C Tables 4.2.6.8 and 6.1.1.4'
N N 0.0061 0.0033 'International Tables Vol C Tables 4.2.6.8 and 6.1.1.4'
O O 0.0106 0.0060 'International Tables Vol C Tables 4.2.6.8 and 6.1.1.4'
Pu Pu -9.4100 4.3056 'International Tables Vol C Tables 4.2.6.8 and 6.1.1.4'

loop_
_geom_angle_atom_site_label_1
_geom_angle_atom_site_label_2
_geom_angle_atom_site_label_3
_geom_angle
_geom_angle_site_symmetry_1
_geom_angle_site_symmetry_3
_geom_angle_publ_flag
O2 Pu1 O4 79.60(5) . . ?
O2 Pu1 O1 128.46(4) . . ?
O4 Pu1 O1 144.91(4) . . ?
O2 Pu1 O5 78.99(5) . . ?
O4 Pu1 O5 76.74(5) . . ?
O1 Pu1 O5 87.71(5) . . ?
O2 Pu1 O3 88.09(5) . . ?
O4 Pu1 O3 128.54(4) . . ?
O1 Pu1 O3 78.58(4) . . ?
O5 Pu1 O3 149.17(5) . . ?
O2 Pu1 O6 146.41(5) . . ?
O4 Pu1 O6 87.82(5) . . ?
O1 Pu1 O6 77.40(5) . . ?
O5 Pu1 O6 128.33(4) . . ?
O3 Pu1 O6 75.62(5) . . ?
O2 Pu1 N2 72.64(5) . . ?
O4 Pu1 N2 64.22(4) . . ?
O1 Pu1 N2 137.46(5) . . ?
O5 Pu1 N2 134.81(5) . . ?
O3 Pu1 N2 64.41(5) . . ?
O6 Pu1 N2 73.84(4) . . ?
O2 Pu1 N1 64.48(5) . . ?
O4 Pu1 N1 138.51(5) . . ?
O1 Pu1 N1 64.02(4) . . ?
O5 Pu1 N1 76.64(4) . . ?
O3 Pu1 N1 72.53(4) . . ?
O6 Pu1 N1 133.65(5) . . ?
N2 Pu1 N1 118.90(5) . . ?
O2 Pu1 N3 139.33(5) . . ?
O4 Pu1 N3 75.20(5) . . ?
O1 Pu1 N3 69.71(4) . . ?
O5 Pu1 N3 64.56(4) . . ?
O3 Pu1 N3 132.55(5) . . ?
O6 Pu1 N3 63.85(4) . . ?
N2 Pu1 N3 121.42(4) . . ?
N1 Pu1 N3 119.54(5) . . ?
C1 O1 Pu1 127.89(11) . . ?
C3 O3 Pu1 126.44(11) . . ?
C2 O2 Pu1 128.02(11) . . ?
C4 O4 Pu1 127.89(11) . . ?
C6 O6 Pu1 125.70(11) . . ?
C5 O5 Pu1 125.91(11) . . ?
C9 N2 C10 120.00(15) . . ?
C9 N2 Pu1 119.93(11) . . ?
C10 N2 Pu1 120.03(11) . . ?
H3 O14 H4 116(4) . . ?
C7 N1 C8 120.00(15) . . ?
C7 N1 Pu1 120.36(11) . . ?
C8 N1 Pu1 119.48(11) . . ?
O9 C3 O3 126.28(17) . . ?
O9 C3 C9 118.78(16) . . ?
O3 C3 C9 114.93(14) . . ?
C11 N3 C12 119.83(14) . . ?
C11 N3 Pu1 119.68(11) . . ?
C12 N3 Pu1 120.28(11) . . ?
N2 C9 C15 121.66(16) . . ?
N2 C9 C3 114.18(14) . . ?
C15 C9 C3 124.16(15) . . ?
H5 O15 H6 109(4) . . ?
N3 C12 C18 122.07(16) . . ?
N3 C12 C6 113.89(14) . . ?
C18 C12 C6 124.03(16) . . ?
O11 C5 O5 126.25(17) . . ?
O11 C5 C11 118.18(16) . . ?
O5 C5 C11 115.57(15) . . ?
N2 C10 C16 122.09(16) . . ?
N2 C10 C4 113.48(14) . . ?
C16 C10 C4 124.41(15) . . ?
O7 C1 O1 125.78(16) . . ?
O7 C1 C7 120.19(16) . . ?
O1 C1 C7 114.03(14) . . ?
N1 C7 C13 121.82(16) . . ?
N1 C7 C1 113.43(14) . . ?
C13 C7 C1 124.75(15) . . ?
O12 C6 O6 125.57(16) . . ?
O12 C6 C12 119.43(15) . . ?
O6 C6 C12 115.00(14) . . ?
N1 C8 C14 122.04(15) . . ?
N1 C8 C2 113.68(14) . . ?
C14 C8 C2 124.28(15) . . ?
C9 C15 C20 118.69(16) . . ?
C9 C15 H15A 120.7 . . ?
C20 C15 H15A 120.7 . . ?
N3 C11 C17 122.04(16) . . ?
N3 C11 C5 114.14(14) . . ?
C17 C11 C5 123.81(16) . . ?
O8 C2 O2 125.71(16) . . ?
O8 C2 C8 120.07(16) . . ?
O2 C2 C8 114.19(14) . . ?
O10 C4 O4 126.04(17) . . ?
O10 C4 C10 120.31(16) . . ?
O4 C4 C10 113.62(14) . . ?
H2 O13 H1 115(5) . . ?
C10 C16 C20 118.29(17) . . ?
C10 C16 H16A 120.9 . . ?
C20 C16 H16A 120.9 . . ?
C11 C17 C21 118.52(17) . . ?
C11 C17 H17A 120.7 . . ?
C21 C17 H17A 120.7 . . ?
C13 C19 C14 119.72(16) . . ?
C13 C19 H19A 120.1 . . ?
C14 C19 H19A 120.1 . . ?
C16 C20 C15 119.25(17) . . ?
C16 C20 H20A 120.4 . . ?
C15 C20 H20A 120.4 . . ?
C8 C14 C19 118.24(16) . . ?
C8 C14 H14A 120.9 . . ?
C19 C14 H14A 120.9 . . ?
C12 C18 C21 118.37(17) . . ?
C12 C18 H18A 120.8 . . ?
C21 C18 H18A 120.8 . . ?
C19 C13 C7 118.16(16) . . ?
C19 C13 H13A 120.9 . . ?
C7 C13 H13A 120.9 . . ?
C17 C21 C18 119.15(17) . . ?
C17 C21 H21A 120.4 . . ?
C18 C21 H21A 120.4 . . ?
C22 N4 C23 108.87(17) . . ?
C22 N4 H4A 125.6 . . ?
C23 N4 H4A 125.6 . . ?
C22 N5 C24 109.10(17) . . ?
C22 N5 H5A 125.5 . . ?
C24 N5 H5A 125.5 . . ?
C25 N6 C26 108.48(18) . . ?
C25 N6 H6A 125.8 . . ?
C26 N6 H6A 125.8 . . ?
C25 N7 C27 108.88(18) . . ?
C25 N7 H7A 125.6 . . ?
C27 N7 H7A 125.6 . . ?
N7 C25 N6 108.84(18) . . ?
N7 C25 H25A 125.6 . . ?
N6 C25 H25A 125.6 . . ?
C24 C23 N4 106.81(17) . . ?
C24 C23 H23A 126.6 . . ?
N4 C23 H23A 126.6 . . ?
N5 C22 N4 108.62(17) . . ?
N5 C22 H22A 125.7 . . ?
N4 C22 H22A 125.7 . . ?
C23 C24 N5 106.61(17) . . ?
C23 C24 H24A 126.7 . . ?
N5 C24 H24A 126.7 . . ?
C26 C27 N7 106.80(19) . . ?
C26 C27 H27A 126.6 . . ?
N7 C27 H27A 126.6 . . ?
C27 C26 N6 107.01(19) . . ?
C27 C26 H26A 126.5 . . ?
N6 C26 H26A 126.5 . . ?

loop_
_geom_bond_atom_site_label_1
_geom_bond_atom_site_label_2
_geom_bond_distance
_geom_bond_site_symmetry_2
_geom_bond_publ_flag
Pu1 O2 2.3241(13) . ?
Pu1 O4 2.3264(13) . ?
Pu1 O1 2.3499(13) . ?
Pu1 O5 2.3668(12) . ?
Pu1 O3 2.3672(12) . ?
Pu1 O6 2.3911(13) . ?
Pu1 N2 2.4964(14) . ?
Pu1 N1 2.5000(14) . ?
Pu1 N3 2.5026(14) . ?
O1 C1 1.286(2) . ?
O9 C3 1.239(2) . ?
O3 C3 1.282(2) . ?
O2 C2 1.285(2) . ?
O4 C4 1.293(2) . ?
O6 C6 1.279(2) . ?
O5 C5 1.281(2) . ?
O11 C5 1.239(2) . ?
O12 C6 1.236(2) . ?
N2 C9 1.336(2) . ?
N2 C10 1.336(2) . ?
O7 C1 1.231(2) . ?
O14 H3 0.801(18) . ?
O14 H4 0.799(18) . ?
O8 C2 1.226(2) . ?
N1 C7 1.338(2) . ?
N1 C8 1.339(2) . ?
C3 C9 1.505(2) . ?
N3 C11 1.331(2) . ?
N3 C12 1.336(2) . ?
O10 C4 1.225(2) . ?
C9 C15 1.389(2) . ?
O15 H5 0.801(19) . ?
O15 H6 0.818(19) . ?
C12 C18 1.387(2) . ?
C12 C6 1.505(2) . ?
C5 C11 1.504(2) . ?
C10 C16 1.389(2) . ?
C10 C4 1.516(2) . ?
C1 C7 1.515(2) . ?
C7 C13 1.394(2) . ?
C8 C14 1.387(2) . ?
C8 C2 1.512(2) . ?
C15 C20 1.395(3) . ?
C15 H15A 0.9500 . ?
C11 C17 1.388(2) . ?
O13 H2 0.827(19) . ?
O13 H1 0.808(19) . ?
C16 C20 1.393(3) . ?
C16 H16A 0.9500 . ?
C17 C21 1.393(3) . ?
C17 H17A 0.9500 . ?
C19 C13 1.394(3) . ?
C19 C14 1.395(3) . ?
C19 H19A 0.9500 . ?
C20 H20A 0.9500 . ?
C14 H14A 0.9500 . ?
C18 C21 1.394(3) . ?
C18 H18A 0.9500 . ?
C13 H13A 0.9500 . ?
C21 H21A 0.9500 . ?
N4 C22 1.327(3) . ?
N4 C23 1.380(3) . ?
N4 H4A 0.8800 . ?
N5 C22 1.326(3) . ?
N5 C24 1.379(2) . ?
N5 H5A 0.8800 . ?
N6 C25 1.328(3) . ?
N6 C26 1.376(3) . ?
N6 H6A 0.8800 . ?
N7 C25 1.325(3) . ?
N7 C27 1.373(3) . ?
N7 H7A 0.8800 . ?
C25 H25A 0.9500 . ?
C23 C24 1.362(3) . ?
C23 H23A 0.9500 . ?
C22 H22A 0.9500 . ?
C24 H24A 0.9500 . ?
C27 C26 1.358(3) . ?
C27 H27A 0.9500 . ?
C26 H26A 0.9500 . ?
